data_4336479
loop_
_publ_author_name
'Adrien Kaeser'
'Meera Mohankumar'
'John Mohanraj'
'Filippo Monti'
'Michel Holler'
'Juan-Jos\'e Cid'
'Omar Moudam'
'Iwona Nierengarten'
'Lydia Karmazin-Brelot'
'Carine Duhayon'
'B\'eatrice Delavaux-Nicot'
'Nicola Armaroli'
'Jean-Fran\,cois Nierengarten'

_publ_contact_author_address
; 
Laboratoire de Chimie des Mat\'eriaux Mol\'eculaires, 
Universit\'e de Strasbourg et CNRS (UMR 7509), 
25 rue Becquerel, 67087 Strasbourg Cedex 2, France
;
_publ_contact_author_email nierengarten@unistra.fr
_publ_contact_author_name 'Jean-Francois Nierengarten'
_publ_contact_author_phone '+33 (0)3 68 85 27 63'
_publ_section_title
;
 Heteroleptic Copper(I) Complexes Prepared from Phenanthroline and
 Bis-Phosphine Ligands
;
_journal_name_full 'Inorganic Chemistry'
_journal_page_first 12140
_journal_page_last 12151
_journal_paper_doi 10.1021/ic4020042
_journal_volume 52
_journal_year 2013
_chemical_formula_moiety 'C102 H84 Cu2 Fe3 P6, 2(B F4), C H2 Cl2, 3(H2 O)'
_chemical_formula_sum 'C103 H92 B2 Cl2 Cu2 F8 Fe3 O3 P6'
_chemical_formula_weight 2102.85
_space_group_IT_number 15
_symmetry_cell_setting monoclinic
_symmetry_space_group_name_Hall '-C 2yc'
_symmetry_space_group_name_H-M 'C 1 2/c 1'
_atom_sites_solution_hydrogens difmap
_atom_sites_solution_primary direct
_cell_angle_alpha 90
_cell_angle_beta 128.807(8)
_cell_angle_gamma 90
_cell_formula_units_Z 4
_cell_length_a 32.6110(16)
_cell_length_b 14.7493(7)
_cell_length_c 25.9505(14)
_cell_measurement_reflns_used 12600
_cell_measurement_temperature 180
_cell_measurement_theta_max 29
_cell_measurement_theta_min 3
_cell_volume 9726.7(14)
_computing_cell_refinement 'CrysAlis, (Oxford Diffraction, 2002)'
_computing_data_collection 'Xcalibur, (Oxford Diffraction, 2002)'
_computing_data_reduction 'XRED (Stoe & Cie 1996)'
_computing_molecular_graphics 'CAMERON (Watkin et al., 1996)'
_computing_publication_material 'CRYSTALS (Betteridge et al., 2003)'
_computing_structure_refinement 'CRYSTALS (Betteridge et al., 2003)'
_computing_structure_solution 'SIR92 (Altomare et al., 1994)'
_diffrn_ambient_temperature 180
_diffrn_measured_fraction_theta_full 0.997
_diffrn_measured_fraction_theta_max 0.997
_diffrn_measurement_device Area
_diffrn_measurement_device_type 'Oxford Diffraction XCALIBUR'
_diffrn_measurement_method '\f & \w scans'
_diffrn_radiation_monochromator graphite
_diffrn_radiation_type 'Mo K\a'
_diffrn_radiation_wavelength 0.71073
_diffrn_reflns_av_R_equivalents 0.058
_diffrn_reflns_limit_h_max 44
_diffrn_reflns_limit_h_min -41
_diffrn_reflns_limit_k_max 19
_diffrn_reflns_limit_k_min -20
_diffrn_reflns_limit_l_max 28
_diffrn_reflns_limit_l_min -35
_diffrn_reflns_number 46659
_diffrn_reflns_theta_full 29.085
_diffrn_reflns_theta_max 29.085
_diffrn_reflns_theta_min 2.762
_diffrn_standards_number 0
_exptl_absorpt_coefficient_mu 1.086
_exptl_absorpt_correction_T_max 0.90
_exptl_absorpt_correction_T_min 0.74
_exptl_absorpt_correction_type multi-scan
_exptl_absorpt_process_details 'CrysAlis, (Oxford Diffraction, 2002)'
_exptl_crystal_colour orange
_exptl_crystal_density_diffrn 1.436
_exptl_crystal_description planar
_exptl_crystal_F_000 4280
_exptl_crystal_size_max 0.300
_exptl_crystal_size_mid 0.250
_exptl_crystal_size_min 0.100
_refine_diff_density_max 1.12
_refine_diff_density_min -1.08
_refine_ls_extinction_method none
_refine_ls_goodness_of_fit_ref 1.0000
_refine_ls_hydrogen_treatment constr
_refine_ls_matrix_type full
_refine_ls_number_parameters 587
_refine_ls_number_reflns 5898
_refine_ls_number_restraints 0
_refine_ls_R_factor_all 0.1020
_refine_ls_R_factor_gt 0.0421
_refine_ls_shift/su_max 0.0003846
_refine_ls_shift/su_mean 0.0000169
_refine_ls_structure_factor_coef F
_refine_ls_weighting_details
;
 Method= Quasi-Unit weights 
 W = 1.0 or 1./2F 
;
_refine_ls_weighting_scheme calc
_refine_ls_wR_factor_all 0.1379
_refine_ls_wR_factor_gt 0.0491
_refine_ls_wR_factor_ref 0.0509
_reflns_limit_h_max 34
_reflns_limit_h_min -44
_reflns_limit_k_max 20
_reflns_limit_k_min 0
_reflns_limit_l_max 35
_reflns_limit_l_min 0
_reflns_number_gt 5138
_reflns_number_total 13000
_reflns_threshold_expression I>2.0\s(I)
_oxford_refine_ls_r_factor_ref 0.0448
_oxford_reflns_number_all 12968
_oxford_reflns_threshold_expression_ref I>1.4\s(I)
_cod_data_source_file ic4020042_si_006.cif
_cod_data_source_block 1
_cod_original_sg_symbol_H-M 'C 1 2/c 1 '
_cod_database_code 4336479

loop_
_symmetry_equiv_pos_as_xyz
x,y,z
-x,-y,-z
x+1/2,y+1/2,z
-x+1/2,-y+1/2,-z
-x,y,-z+1/2
x,-y,z+1/2
-x+1/2,y+1/2,-z+1/2
x+1/2,-y+1/2,z+1/2

loop_
_atom_site_label
_atom_site_type_symbol
_atom_site_fract_x
_atom_site_fract_y
_atom_site_fract_z
_atom_site_U_iso_or_equiv
_atom_site_occupancy
_atom_site_adp_type
_atom_site_refinement_flags_posn
Cu1 Cu 0.33121(2) 0.03980(4) 0.45394(3) 0.0230 1.0000 Uani .
Fe1 Fe 0.37258(3) 0.04070(5) 0.33508(3) 0.0222 1.0000 Uani .
Fe2 Fe 0.2500 0.2500 0.5000 0.0315 1.0000 Uani S
P1 P 0.31399(5) -0.07508(9) 0.38500(7) 0.0229 1.0000 Uani .
P2 P 0.39039(5) 0.13938(9) 0.46724(7) 0.0220 1.0000 Uani .
P3 P 0.30316(5) 0.03905(10) 0.51399(7) 0.0243 1.0000 Uani .
C1 C 0.2520(2) -0.1352(3) 0.3441(3) 0.0253 1.0000 Uani .
C2 C 0.2084(2) -0.1128(4) 0.2809(3) 0.0335 1.0000 Uani .
C3 C 0.1606(2) -0.1532(4) 0.2537(3) 0.0438 1.0000 Uani .
C4 C 0.1558(3) -0.2159(4) 0.2887(3) 0.0439 1.0000 Uani .
C5 C 0.1990(3) -0.2395(4) 0.3512(3) 0.0411 1.0000 Uani .
C6 C 0.2469(2) -0.1993(4) 0.3792(3) 0.0343 1.0000 Uani .
C7 C 0.3621(2) -0.1654(4) 0.4275(3) 0.0257 1.0000 Uani .
C8 C 0.3551(2) -0.2481(4) 0.3970(3) 0.0331 1.0000 Uani .
C9 C 0.3913(2) -0.3170(4) 0.4314(3) 0.0389 1.0000 Uani .
C10 C 0.4338(3) -0.3055(5) 0.4959(4) 0.0480 1.0000 Uani .
C11 C 0.4416(2) -0.2242(5) 0.5270(3) 0.0452 1.0000 Uani .
C12 C 0.4057(2) -0.1548(4) 0.4932(3) 0.0334 1.0000 Uani .
C13 C 0.31465(18) -0.0395(4) 0.3191(2) 0.0229 1.0000 Uani .
C14 C 0.3385(2) -0.0822(4) 0.2945(3) 0.0284 1.0000 Uani .
C15 C 0.3317(2) -0.0247(4) 0.2462(3) 0.0340 1.0000 Uani .
C16 C 0.3040(2) 0.0529(4) 0.2401(3) 0.0351 1.0000 Uani .
C17 C 0.29334(19) 0.0451(4) 0.2847(2) 0.0284 1.0000 Uani .
C18 C 0.41374(19) 0.1111(3) 0.4218(2) 0.0226 1.0000 Uani .
C19 C 0.44021(19) 0.0289(4) 0.4293(2) 0.0254 1.0000 Uani .
C20 C 0.4519(2) 0.0323(4) 0.3853(3) 0.0300 1.0000 Uani .
C21 C 0.4321(2) 0.1149(4) 0.3497(3) 0.0294 1.0000 Uani .
C22 C 0.4087(2) 0.1641(4) 0.3722(2) 0.0272 1.0000 Uani .
C23 C 0.3631(2) 0.2523(4) 0.4363(3) 0.0257 1.0000 Uani .
C24 C 0.3911(3) 0.3309(4) 0.4630(4) 0.0566 1.0000 Uani .
C25 C 0.3684(3) 0.4135(5) 0.4361(4) 0.0711 1.0000 Uani .
C26 C 0.3167(3) 0.4188(5) 0.3807(4) 0.0497 1.0000 Uani .
C27 C 0.2880(3) 0.3418(5) 0.3537(3) 0.0453 1.0000 Uani .
C28 C 0.3104(2) 0.2581(4) 0.3814(3) 0.0365 1.0000 Uani .
C29 C 0.45109(19) 0.1590(3) 0.5504(2) 0.0214 1.0000 Uani .
C30 C 0.4535(2) 0.1382(4) 0.6041(3) 0.0326 1.0000 Uani .
C31 C 0.4981(2) 0.1585(5) 0.6677(3) 0.0431 1.0000 Uani .
C32 C 0.5401(2) 0.1995(4) 0.6779(3) 0.0404 1.0000 Uani .
C33 C 0.5391(2) 0.2191(4) 0.6254(3) 0.0355 1.0000 Uani .
C34 C 0.4953(2) 0.1987(4) 0.5621(3) 0.0297 1.0000 Uani .
C35 C 0.2422(2) -0.0163(3) 0.4843(3) 0.0305 1.0000 Uani .
C36 C 0.2015(2) -0.0202(4) 0.4174(3) 0.0361 1.0000 Uani .
C37 C 0.1529(2) -0.0557(4) 0.3938(4) 0.0500 1.0000 Uani .
C38 C 0.1455(3) -0.0874(5) 0.4368(4) 0.0586 1.0000 Uani .
C39 C 0.1862(3) -0.0851(5) 0.5037(4) 0.0558 1.0000 Uani .
C40 C 0.2345(2) -0.0500(4) 0.5276(3) 0.0417 1.0000 Uani .
C41 C 0.3527(2) -0.0261(4) 0.5883(3) 0.0269 1.0000 Uani .
C42 C 0.3595(2) -0.1167(4) 0.5818(3) 0.0342 1.0000 Uani .
C43 C 0.3977(3) -0.1676(4) 0.6361(3) 0.0435 1.0000 Uani .
C44 C 0.4298(2) -0.1286(5) 0.6975(3) 0.0445 1.0000 Uani .
C45 C 0.4239(2) -0.0382(5) 0.7052(3) 0.0424 1.0000 Uani .
C46 C 0.3856(2) 0.0134(4) 0.6507(3) 0.0351 1.0000 Uani .
C47 C 0.3019(2) 0.1453(4) 0.5463(3) 0.0299 1.0000 Uani .
C48 C 0.2800(3) 0.1656(5) 0.5784(3) 0.0429 1.0000 Uani .
C49 C 0.2931(3) 0.2562(5) 0.6009(3) 0.0501 1.0000 Uani .
C50 C 0.3222(2) 0.2927(4) 0.5830(3) 0.0478 1.0000 Uani .
C51 C 0.3280(2) 0.2259(4) 0.5494(3) 0.0372 1.0000 Uani .
C52 C 0.0278(7) 0.0083(12) 0.1446(9) 0.0793 0.5000 Uani .
B1 B 0.1670(3) 0.1232(5) 0.2561(4) 0.0465 1.0000 Uani .
F1 F 0.15574(19) 0.0733(3) 0.20413(19) 0.0780 1.0000 Uani .
F2 F 0.13005(18) 0.1085(4) 0.2649(3) 0.1003 1.0000 Uani .
F3 F 0.1689(3) 0.2122(3) 0.2469(2) 0.1033 1.0000 Uani .
F4 F 0.21527(13) 0.0948(2) 0.31434(17) 0.0426 1.0000 Uani .
O1 O 0.4730(5) 0.3691(8) 0.7232(6) 0.0830 0.5000 Uani .
O2 O 0.4412(4) 0.3849(7) 0.6328(7) 0.0797 0.5000 Uani .
Cl1 Cl 0.01672(19) 0.0192(3) 0.0762(2) 0.0793 0.5000 Uani .
Cl2 Cl 0.0185(2) -0.0892(4) 0.1688(3) 0.0793 0.5000 Uani .
O3 O 0.0170(6) -0.1251(10) 0.1890(7) 0.0953 0.5000 Uani .
H21 H 0.2117 -0.0698 0.2570 0.0411 1.0000 Uiso R
H31 H 0.1309 -0.1377 0.2109 0.0543 1.0000 Uiso R
H41 H 0.1230 -0.2419 0.2700 0.0522 1.0000 Uiso R
H51 H 0.1956 -0.2832 0.3744 0.0510 1.0000 Uiso R
H61 H 0.2763 -0.2149 0.4219 0.0424 1.0000 Uiso R
H81 H 0.3257 -0.2571 0.3528 0.0424 1.0000 Uiso R
H91 H 0.3870 -0.3713 0.4102 0.0482 1.0000 Uiso R
H101 H 0.4572 -0.3525 0.5184 0.0563 1.0000 Uiso R
H111 H 0.4714 -0.2160 0.5714 0.0533 1.0000 Uiso R
H121 H 0.4107 -0.1001 0.5143 0.0422 1.0000 Uiso R
H141 H 0.3566 -0.1413 0.3086 0.0353 1.0000 Uiso R
H151 H 0.3435 -0.0366 0.2204 0.0410 1.0000 Uiso R
H161 H 0.2944 0.1041 0.2106 0.0430 1.0000 Uiso R
H171 H 0.2734 0.0882 0.2901 0.0352 1.0000 Uiso R
H191 H 0.4487 -0.0205 0.4598 0.0323 1.0000 Uiso R
H201 H 0.4696 -0.0158 0.3793 0.0361 1.0000 Uiso R
H211 H 0.4345 0.1343 0.3157 0.0360 1.0000 Uiso R
H221 H 0.3930 0.2244 0.3571 0.0332 1.0000 Uiso R
H241 H 0.4261 0.3273 0.5001 0.0650 1.0000 Uiso R
H251 H 0.3878 0.4666 0.4550 0.0851 1.0000 Uiso R
H261 H 0.3010 0.4746 0.3616 0.0592 1.0000 Uiso R
H271 H 0.2527 0.3451 0.3159 0.0542 1.0000 Uiso R
H281 H 0.2899 0.2056 0.3632 0.0445 1.0000 Uiso R
H301 H 0.4247 0.1102 0.5972 0.0400 1.0000 Uiso R
H311 H 0.4993 0.1441 0.7035 0.0531 1.0000 Uiso R
H321 H 0.5699 0.2143 0.7209 0.0492 1.0000 Uiso R
H331 H 0.5681 0.2461 0.6325 0.0423 1.0000 Uiso R
H341 H 0.4951 0.2119 0.5268 0.0359 1.0000 Uiso R
H361 H 0.2068 0.0007 0.3878 0.0441 1.0000 Uiso R
H371 H 0.1253 -0.0574 0.3485 0.0613 1.0000 Uiso R
H381 H 0.1133 -0.1111 0.4212 0.0701 1.0000 Uiso R
H391 H 0.1810 -0.1075 0.5325 0.0661 1.0000 Uiso R
H401 H 0.2624 -0.0485 0.5731 0.0523 1.0000 Uiso R
H421 H 0.3376 -0.1436 0.5397 0.0423 1.0000 Uiso R
H431 H 0.4016 -0.2296 0.6312 0.0522 1.0000 Uiso R
H441 H 0.4556 -0.1630 0.7338 0.0543 1.0000 Uiso R
H451 H 0.4459 -0.0114 0.7472 0.0513 1.0000 Uiso R
H461 H 0.3818 0.0746 0.6559 0.0413 1.0000 Uiso R
H481 H 0.2606 0.1234 0.5854 0.0544 1.0000 Uiso R
H491 H 0.2832 0.2887 0.6247 0.0591 1.0000 Uiso R
H501 H 0.3356 0.3547 0.5913 0.0571 1.0000 Uiso R
H511 H 0.3462 0.2334 0.5306 0.0463 1.0000 Uiso R
H521 H 0.0033 0.0495 0.1415 0.0959 0.5000 Uiso R
H522 H 0.0636 0.0249 0.1787 0.0960 0.5000 Uiso R

loop_
_atom_site_aniso_label
_atom_site_aniso_U_11
_atom_site_aniso_U_22
_atom_site_aniso_U_33
_atom_site_aniso_U_23
_atom_site_aniso_U_13
_atom_site_aniso_U_12
Cu1 0.0280(3) 0.0208(3) 0.0269(3) -0.0015(3) 0.0204(3) -0.0016(3)
Fe1 0.0231(4) 0.0247(4) 0.0210(4) -0.0010(3) 0.0149(3) -0.0033(3)
Fe2 0.0324(6) 0.0276(6) 0.0413(7) -0.0078(5) 0.0264(6) 0.0012(5)
P1 0.0274(7) 0.0212(6) 0.0259(7) -0.0025(6) 0.0195(6) -0.0035(6)
P2 0.0235(7) 0.0216(6) 0.0230(7) -0.0009(5) 0.0157(6) -0.0013(5)
P3 0.0298(7) 0.0217(6) 0.0308(7) -0.0015(6) 0.0235(6) -0.0003(6)
C1 0.030(3) 0.021(3) 0.033(3) -0.006(2) 0.023(3) -0.004(2)
C2 0.033(3) 0.031(3) 0.039(3) -0.005(3) 0.024(3) -0.007(3)
C3 0.032(3) 0.046(4) 0.040(4) -0.014(3) 0.016(3) -0.011(3)
C4 0.040(4) 0.040(4) 0.059(4) -0.016(3) 0.035(4) -0.018(3)
C5 0.055(4) 0.028(3) 0.063(4) -0.008(3) 0.048(4) -0.013(3)
C6 0.038(3) 0.032(3) 0.038(3) -0.002(3) 0.026(3) -0.005(3)
C7 0.031(3) 0.025(3) 0.027(3) 0.004(2) 0.021(2) 0.001(2)
C8 0.043(3) 0.029(3) 0.035(3) 0.002(3) 0.029(3) 0.000(3)
C9 0.049(4) 0.028(3) 0.051(4) 0.006(3) 0.036(3) 0.006(3)
C10 0.051(4) 0.039(4) 0.059(4) 0.021(3) 0.037(4) 0.022(3)
C11 0.031(3) 0.056(4) 0.041(4) 0.011(3) 0.019(3) 0.004(3)
C12 0.034(3) 0.036(3) 0.034(3) 0.001(3) 0.023(3) -0.003(3)
C13 0.024(2) 0.027(2) 0.020(2) -0.003(2) 0.015(2) -0.004(2)
C14 0.030(3) 0.027(3) 0.034(3) -0.011(2) 0.023(3) -0.009(2)
C15 0.036(3) 0.045(4) 0.026(3) -0.011(3) 0.022(3) -0.015(3)
C16 0.030(3) 0.044(4) 0.022(3) 0.005(3) 0.012(2) -0.010(3)
C17 0.022(2) 0.029(3) 0.026(3) 0.005(2) 0.011(2) -0.001(2)
C18 0.023(2) 0.022(3) 0.024(3) -0.003(2) 0.015(2) -0.004(2)
C19 0.022(2) 0.029(3) 0.023(2) 0.000(2) 0.013(2) 0.000(2)
C20 0.025(3) 0.036(3) 0.029(3) -0.010(3) 0.017(2) -0.005(3)
C21 0.031(3) 0.038(3) 0.027(3) -0.003(2) 0.022(3) -0.008(3)
C22 0.030(3) 0.026(3) 0.025(3) -0.004(2) 0.017(2) -0.007(2)
C23 0.027(3) 0.023(3) 0.030(3) 0.003(2) 0.018(2) 0.002(2)
C24 0.031(3) 0.031(3) 0.061(5) 0.007(3) 0.006(3) -0.001(3)
C25 0.050(4) 0.025(4) 0.095(6) 0.010(4) 0.024(5) 0.000(3)
C26 0.057(4) 0.035(4) 0.058(4) 0.020(3) 0.036(4) 0.021(3)
C27 0.040(4) 0.056(4) 0.033(3) 0.008(3) 0.020(3) 0.021(3)
C28 0.033(3) 0.034(3) 0.032(3) -0.004(3) 0.016(3) 0.004(3)
C29 0.023(2) 0.020(2) 0.022(2) 0.001(2) 0.014(2) 0.004(2)
C30 0.028(3) 0.042(3) 0.033(3) -0.001(3) 0.021(3) -0.001(3)
C31 0.046(4) 0.061(4) 0.026(3) 0.002(3) 0.025(3) 0.006(3)
C32 0.032(3) 0.053(4) 0.025(3) -0.009(3) 0.012(3) 0.002(3)
C33 0.025(3) 0.037(3) 0.035(3) -0.004(3) 0.015(3) -0.003(2)
C34 0.033(3) 0.029(3) 0.030(3) 0.003(2) 0.021(3) 0.001(2)
C35 0.033(3) 0.022(3) 0.045(3) -0.001(2) 0.029(3) 0.001(2)
C36 0.042(3) 0.026(3) 0.044(3) -0.008(3) 0.029(3) 0.000(2)
C37 0.032(3) 0.042(4) 0.061(4) -0.021(3) 0.022(3) -0.005(3)
C38 0.039(4) 0.044(4) 0.099(6) -0.020(4) 0.045(5) -0.014(3)
C39 0.060(5) 0.043(4) 0.093(6) 0.005(4) 0.061(5) -0.004(4)
C40 0.041(3) 0.042(4) 0.054(4) 0.002(3) 0.035(3) -0.004(3)
C41 0.031(3) 0.030(3) 0.032(3) 0.004(2) 0.026(2) 0.000(2)
C42 0.039(3) 0.033(3) 0.034(3) -0.002(3) 0.025(3) 0.002(3)
C43 0.047(4) 0.038(3) 0.056(4) 0.011(3) 0.038(4) 0.012(3)
C44 0.028(3) 0.067(5) 0.038(4) 0.015(3) 0.021(3) 0.004(3)
C45 0.037(3) 0.053(4) 0.034(3) -0.002(3) 0.020(3) -0.007(3)
C46 0.040(3) 0.038(3) 0.037(3) -0.003(3) 0.029(3) -0.004(3)
C47 0.036(3) 0.026(3) 0.037(3) -0.005(2) 0.027(3) 0.003(2)
C48 0.049(4) 0.048(4) 0.042(4) -0.002(3) 0.034(3) 0.012(3)
C49 0.054(4) 0.048(4) 0.044(4) -0.015(3) 0.029(3) 0.014(3)
C50 0.036(4) 0.031(3) 0.058(4) -0.015(3) 0.021(3) 0.003(3)
C51 0.030(3) 0.029(3) 0.051(4) -0.008(3) 0.024(3) -0.001(2)
C52 0.0778(8) 0.0778(8) 0.0778(8) -0.0055(8) 0.0467(8) -0.0055(8)
B1 0.049(5) 0.038(4) 0.041(4) 0.002(3) 0.022(4) 0.002(4)
F1 0.098(4) 0.065(3) 0.036(2) -0.004(2) 0.025(2) 0.014(3)
F2 0.045(3) 0.147(5) 0.092(4) -0.010(4) 0.035(3) -0.001(3)
F3 0.166(6) 0.041(3) 0.062(3) 0.014(2) 0.052(4) 0.007(3)
F4 0.043(2) 0.043(2) 0.040(2) 0.0013(16) 0.0251(17) 0.0065(17)
O1 0.119(10) 0.070(7) 0.130(13) 0.017(7) 0.112(11) 0.016(6)
O2 0.069(7) 0.049(6) 0.158(12) 0.013(7) 0.089(8) 0.017(6)
Cl1 0.0778(8) 0.0778(8) 0.0778(8) -0.0055(8) 0.0467(8) -0.0055(8)
Cl2 0.0778(8) 0.0778(8) 0.0778(8) -0.0055(8) 0.0467(8) -0.0055(8)
O3 0.0939(8) 0.0939(8) 0.0939(8) -0.0055(8) 0.0568(8) -0.0055(8)

loop_
_atom_type_symbol
_atom_type_scat_dispersion_real
_atom_type_scat_dispersion_imag
_atom_type_scat_Cromer_Mann_a1
_atom_type_scat_Cromer_Mann_b1
_atom_type_scat_Cromer_Mann_a2
_atom_type_scat_Cromer_Mann_b2
_atom_type_scat_Cromer_Mann_a3
_atom_type_scat_Cromer_Mann_b3
_atom_type_scat_Cromer_Mann_a4
_atom_type_scat_Cromer_Mann_b4
_atom_type_scat_Cromer_Mann_c
_atom_type_scat_source
C 0.0033 0.0016 2.3100 20.8439 1.0200 10.2075 1.5886 0.5687 0.8650 51.6512 0.2156 'International Tables Vol C 4.2.6.8 and 6.1.1.4'
H 0.0000 0.0000 0.4930 10.5109 0.3229 26.1257 0.1402 3.1424 0.0408 57.7998 0.0030 'International Tables Vol C 4.2.6.8 and 6.1.1.4'
B 0.0013 0.0007 2.0545 23.2185 1.3326 1.0210 1.0979 60.3498 0.7068 0.1403 -0.1932 'International Tables Vol C 4.2.6.8 and 6.1.1.4'
Cl 0.1484 0.1585 11.4604 0.0104 7.1964 1.1662 6.2556 18.5194 1.6455 47.7784 -9.5574 'International Tables Vol C 4.2.6.8 and 6.1.1.4'
Cu 0.3201 1.2651 13.3380 3.5828 7.1676 0.2470 5.6158 11.3966 1.6735 64.8126 1.1910 'International Tables Vol C 4.2.6.8 and 6.1.1.4'
F 0.0171 0.0103 3.5392 10.2825 2.6412 4.2944 1.5170 0.2615 1.0243 26.1476 0.2776 'International Tables Vol C 4.2.6.8 and 6.1.1.4'
Fe 0.3463 0.8444 11.7695 4.7611 7.3573 0.3072 3.5222 15.3535 2.3045 76.8805 1.0369 'International Tables Vol C 4.2.6.8 and 6.1.1.4'
O 0.0106 0.0060 3.0485 13.2771 2.2868 5.7011 1.5463 0.3239 0.8670 32.9089 0.2508 'International Tables Vol C 4.2.6.8 and 6.1.1.4'
P 0.1023 0.0942 6.4345 1.9067 4.1791 27.1570 1.7800 0.5260 1.4908 68.1645 1.1149 'International Tables Vol C 4.2.6.8 and 6.1.1.4'

loop_
_geom_angle_atom_site_label_1
_geom_angle_site_symmetry_1
_geom_angle_atom_site_label_2
_geom_angle_atom_site_label_3
_geom_angle_site_symmetry_3
_geom_angle
_geom_angle_publ_flag
P1 . Cu1 P2 . 111.71(5) yes
P1 . Cu1 P3 . 122.47(6) yes
P2 . Cu1 P3 . 125.01(6) yes
C13 . Fe1 C14 . 40.85(19) yes
C13 . Fe1 C15 . 68.3(2) yes
C14 . Fe1 C15 . 40.5(2) yes
C13 . Fe1 C16 . 68.4(2) yes
C14 . Fe1 C16 . 68.1(2) yes
C15 . Fe1 C16 . 40.1(2) yes
C13 . Fe1 C17 . 41.2(2) yes
C14 . Fe1 C17 . 68.6(2) yes
C15 . Fe1 C17 . 67.9(2) yes
C16 . Fe1 C17 . 40.3(2) yes
C13 . Fe1 C18 . 113.90(19) yes
C14 . Fe1 C18 . 142.2(2) yes
C15 . Fe1 C18 . 177.3(2) yes
C16 . Fe1 C18 . 138.6(2) yes
C17 . Fe1 C18 . 112.6(2) yes
C13 . Fe1 C19 . 111.4(2) yes
C14 . Fe1 C19 . 112.0(2) yes
C15 . Fe1 C19 . 140.2(2) yes
C16 . Fe1 C19 . 179.6(2) yes
C17 . Fe1 C19 . 139.4(2) yes
C13 . Fe1 C20 . 137.3(2) yes
C14 . Fe1 C20 . 109.7(2) yes
C15 . Fe1 C20 . 111.1(2) yes
C16 . Fe1 C20 . 139.7(2) yes
C17 . Fe1 C20 . 178.3(2) yes
C13 . Fe1 C21 . 176.7(2) yes
C14 . Fe1 C21 . 135.9(2) yes
C15 . Fe1 C21 . 109.5(2) yes
C16 . Fe1 C21 . 111.7(2) yes
C17 . Fe1 C21 . 140.9(2) yes
C13 . Fe1 C22 . 142.9(2) yes
C14 . Fe1 C22 . 176.0(2) yes
C15 . Fe1 C22 . 136.5(2) yes
C16 . Fe1 C22 . 111.1(2) yes
C17 . Fe1 C22 . 113.4(2) yes
C18 . Fe1 C19 . 41.1(2) yes
C18 . Fe1 C20 . 68.4(2) yes
C19 . Fe1 C20 . 40.62(19) yes
C18 . Fe1 C21 . 68.3(2) yes
C19 . Fe1 C21 . 68.5(2) yes
C20 . Fe1 C21 . 40.5(2) yes
C18 . Fe1 C22 . 40.82(19) yes
C19 . Fe1 C22 . 68.9(2) yes
C20 . Fe1 C22 . 68.2(2) yes
C21 . Fe1 C22 . 40.4(2) yes
C49 4_556 Fe2 C50 4_556 39.9(3) yes
C49 4_556 Fe2 C48 4_556 40.4(3) yes
C50 4_556 Fe2 C48 4_556 67.9(3) yes
C49 4_556 Fe2 C51 4_556 67.6(3) yes
C50 4_556 Fe2 C51 4_556 40.1(2) yes
C48 4_556 Fe2 C51 4_556 68.7(3) yes
C49 4_556 Fe2 C47 4_556 68.3(2) yes
C50 4_556 Fe2 C47 4_556 68.3(2) yes
C48 4_556 Fe2 C47 4_556 41.0(2) yes
C51 4_556 Fe2 C47 4_556 41.2(2) yes
C49 4_556 Fe2 C47 . 111.7(2) yes
C50 4_556 Fe2 C47 . 111.7(2) yes
C48 4_556 Fe2 C47 . 139.0(2) yes
C51 4_556 Fe2 C47 . 138.8(2) yes
C47 4_556 Fe2 C47 . 179.994 yes
C49 4_556 Fe2 C48 . 139.6(3) yes
C50 4_556 Fe2 C48 . 112.1(3) yes
C48 4_556 Fe2 C48 . 179.994 yes
C51 4_556 Fe2 C48 . 111.3(3) yes
C47 4_556 Fe2 C48 . 139.0(2) yes
C49 4_556 Fe2 C49 . 179.994 yes
C50 4_556 Fe2 C49 . 140.1(3) yes
C48 4_556 Fe2 C49 . 139.6(3) yes
C51 4_556 Fe2 C49 . 112.4(3) yes
C47 4_556 Fe2 C49 . 111.7(2) yes
C49 4_556 Fe2 C50 . 140.1(3) yes
C50 4_556 Fe2 C50 . 179.994 yes
C48 4_556 Fe2 C50 . 112.1(3) yes
C51 4_556 Fe2 C50 . 139.9(2) yes
C47 4_556 Fe2 C50 . 111.7(2) yes
C49 4_556 Fe2 C51 . 112.4(3) yes
C50 4_556 Fe2 C51 . 139.9(2) yes
C48 4_556 Fe2 C51 . 111.3(3) yes
C51 4_556 Fe2 C51 . 179.994 yes
C47 4_556 Fe2 C51 . 138.8(2) yes
C47 . Fe2 C48 . 41.0(2) yes
C47 . Fe2 C49 . 68.3(2) yes
C48 . Fe2 C49 . 40.4(3) yes
C47 . Fe2 C50 . 68.3(2) yes
C48 . Fe2 C50 . 67.9(3) yes
C49 . Fe2 C50 . 39.9(3) yes
C47 . Fe2 C51 . 41.2(2) yes
C48 . Fe2 C51 . 68.7(3) yes
C49 . Fe2 C51 . 67.6(3) yes
C50 . Fe2 C51 . 40.1(2) yes
Cu1 . P1 C1 . 117.41(17) yes
Cu1 . P1 C7 . 112.18(18) yes
C1 . P1 C7 . 102.6(2) yes
Cu1 . P1 C13 . 112.79(18) yes
C1 . P1 C13 . 105.0(2) yes
C7 . P1 C13 . 105.7(2) yes
Cu1 . P2 C18 . 114.63(17) yes
Cu1 . P2 C23 . 112.97(17) yes
C18 . P2 C23 . 102.3(2) yes
Cu1 . P2 C29 . 118.17(17) yes
C18 . P2 C29 . 102.8(2) yes
C23 . P2 C29 . 104.2(2) yes
Cu1 . P3 C35 . 121.40(19) yes
Cu1 . P3 C41 . 105.01(16) yes
C35 . P3 C41 . 102.8(2) yes
Cu1 . P3 C47 . 117.34(19) yes
C35 . P3 C47 . 104.6(2) yes
C41 . P3 C47 . 103.3(3) yes
P1 . C1 C2 . 121.2(4) yes
P1 . C1 C6 . 119.6(4) yes
C2 . C1 C6 . 118.9(5) yes
C1 . C2 C3 . 119.9(6) yes
C1 . C2 H21 . 119.2 no
C3 . C2 H21 . 121.0 no
C2 . C3 C4 . 120.9(6) yes
C2 . C3 H31 . 120.0 no
C4 . C3 H31 . 119.1 no
C3 . C4 C5 . 119.7(6) yes
C3 . C4 H41 . 120.0 no
C5 . C4 H41 . 120.3 no
C4 . C5 C6 . 120.0(6) yes
C4 . C5 H51 . 119.3 no
C6 . C5 H51 . 120.7 no
C1 . C6 C5 . 120.6(6) yes
C1 . C6 H61 . 119.3 no
C5 . C6 H61 . 120.1 no
P1 . C7 C8 . 121.7(4) yes
P1 . C7 C12 . 119.8(4) yes
C8 . C7 C12 . 118.4(5) yes
C7 . C8 C9 . 120.5(6) yes
C7 . C8 H81 . 119.9 no
C9 . C8 H81 . 119.6 no
C8 . C9 C10 . 120.3(6) yes
C8 . C9 H91 . 120.0 no
C10 . C9 H91 . 119.7 no
C9 . C10 C11 . 120.1(6) yes
C9 . C10 H101 . 119.3 no
C11 . C10 H101 . 120.6 no
C10 . C11 C12 . 120.1(6) yes
C10 . C11 H111 . 119.9 no
C12 . C11 H111 . 119.9 no
C7 . C12 C11 . 120.5(6) yes
C7 . C12 H121 . 119.2 no
C11 . C12 H121 . 120.3 no
P1 . C13 Fe1 . 122.4(2) yes
P1 . C13 C14 . 129.1(4) yes
Fe1 . C13 C14 . 69.6(3) yes
P1 . C13 C17 . 123.6(4) yes
Fe1 . C13 C17 . 69.4(3) yes
C14 . C13 C17 . 107.2(4) yes
C13 . C14 Fe1 . 69.5(3) yes
C13 . C14 C15 . 107.8(5) yes
Fe1 . C14 C15 . 69.9(3) yes
C13 . C14 H141 . 126.4 no
Fe1 . C14 H141 . 126.0 no
C15 . C14 H141 . 125.8 no
C14 . C15 Fe1 . 69.7(3) yes
C14 . C15 C16 . 108.7(5) yes
Fe1 . C15 C16 . 70.2(3) yes
C14 . C15 H151 . 126.3 no
Fe1 . C15 H151 . 127.0 no
C16 . C15 H151 . 125.0 no
C15 . C16 Fe1 . 69.7(3) yes
C15 . C16 C17 . 108.3(5) yes
Fe1 . C16 C17 . 69.4(3) yes
C15 . C16 H161 . 125.8 no
Fe1 . C16 H161 . 125.6 no
C17 . C16 H161 . 125.9 no
C13 . C17 C16 . 108.0(5) yes
C13 . C17 Fe1 . 69.4(3) yes
C16 . C17 Fe1 . 70.3(3) yes
C13 . C17 H171 . 125.6 no
C16 . C17 H171 . 126.3 no
Fe1 . C17 H171 . 128.1 no
P2 . C18 Fe1 . 125.6(3) yes
P2 . C18 C19 . 124.9(4) yes
Fe1 . C18 C19 . 69.0(3) yes
P2 . C18 C22 . 127.3(4) yes
Fe1 . C18 C22 . 70.0(3) yes
C19 . C18 C22 . 107.8(4) yes
C18 . C19 Fe1 . 69.9(3) yes
C18 . C19 C20 . 107.8(5) yes
Fe1 . C19 C20 . 70.3(3) yes
C18 . C19 H191 . 125.6 no
Fe1 . C19 H191 . 125.5 no
C20 . C19 H191 . 126.6 no
C19 . C20 Fe1 . 69.1(3) yes
C19 . C20 C21 . 108.3(5) yes
Fe1 . C20 C21 . 69.8(3) yes
C19 . C20 H201 . 125.7 no
Fe1 . C20 H201 . 125.1 no
C21 . C20 H201 . 126.0 no
C20 . C21 Fe1 . 69.7(3) yes
C20 . C21 C22 . 108.5(5) yes
Fe1 . C21 C22 . 70.0(3) yes
C20 . C21 H211 . 125.4 no
Fe1 . C21 H211 . 126.3 no
C22 . C21 H211 . 126.2 no
C18 . C22 C21 . 107.7(5) yes
C18 . C22 Fe1 . 69.1(3) yes
C21 . C22 Fe1 . 69.6(3) yes
C18 . C22 H221 . 126.3 no
C21 . C22 H221 . 126.0 no
Fe1 . C22 H221 . 128.0 no
P2 . C23 C24 . 124.5(4) yes
P2 . C23 C28 . 117.3(4) yes
C24 . C23 C28 . 118.2(5) yes
C23 . C24 C25 . 121.4(6) yes
C23 . C24 H241 . 118.5 no
C25 . C24 H241 . 120.1 no
C24 . C25 C26 . 120.2(7) yes
C24 . C25 H251 . 120.5 no
C26 . C25 H251 . 119.3 no
C25 . C26 C27 . 119.5(6) yes
C25 . C26 H261 . 120.8 no
C27 . C26 H261 . 119.6 no
C26 . C27 C28 . 120.7(6) yes
C26 . C27 H271 . 119.8 no
C28 . C27 H271 . 119.5 no
C23 . C28 C27 . 120.0(6) yes
C23 . C28 H281 . 120.0 no
C27 . C28 H281 . 120.0 no
P2 . C29 C30 . 119.6(4) yes
P2 . C29 C34 . 122.0(4) yes
C30 . C29 C34 . 118.4(5) yes
C29 . C30 C31 . 120.4(5) yes
C29 . C30 H301 . 119.4 no
C31 . C30 H301 . 120.2 no
C30 . C31 C32 . 120.3(5) yes
C30 . C31 H311 . 119.8 no
C32 . C31 H311 . 120.0 no
C31 . C32 C33 . 120.3(5) yes
C31 . C32 H321 . 119.7 no
C33 . C32 H321 . 119.9 no
C32 . C33 C34 . 120.1(5) yes
C32 . C33 H331 . 120.3 no
C34 . C33 H331 . 119.6 no
C29 . C34 C33 . 120.5(5) yes
C29 . C34 H341 . 120.1 no
C33 . C34 H341 . 119.4 no
P3 . C35 C36 . 119.3(4) yes
P3 . C35 C40 . 121.5(5) yes
C36 . C35 C40 . 119.1(5) yes
C35 . C36 C37 . 120.2(6) yes
C35 . C36 H361 . 119.4 no
C37 . C36 H361 . 120.3 no
C36 . C37 C38 . 120.2(7) yes
C36 . C37 H371 . 119.9 no
C38 . C37 H371 . 119.9 no
C37 . C38 C39 . 119.8(6) yes
C37 . C38 H381 . 120.3 no
C39 . C38 H381 . 119.8 no
C38 . C39 C40 . 120.4(7) yes
C38 . C39 H391 . 119.2 no
C40 . C39 H391 . 120.4 no
C35 . C40 C39 . 120.2(6) yes
C35 . C40 H401 . 119.2 no
C39 . C40 H401 . 120.6 no
P3 . C41 C42 . 118.8(4) yes
P3 . C41 C46 . 122.3(4) yes
C42 . C41 C46 . 118.8(5) yes
C41 . C42 C43 . 120.9(6) yes
C41 . C42 H421 . 119.2 no
C43 . C42 H421 . 119.9 no
C42 . C43 C44 . 120.2(6) yes
C42 . C43 H431 . 120.2 no
C44 . C43 H431 . 119.7 no
C43 . C44 C45 . 120.0(6) yes
C43 . C44 H441 . 119.9 no
C45 . C44 H441 . 120.1 no
C44 . C45 C46 . 120.1(6) yes
C44 . C45 H451 . 120.1 no
C46 . C45 H451 . 119.8 no
C41 . C46 C45 . 120.1(6) yes
C41 . C46 H461 . 120.0 no
C45 . C46 H461 . 120.0 no
P3 . C47 Fe2 . 130.0(3) yes
P3 . C47 C48 . 128.6(5) yes
Fe2 . C47 C48 . 69.6(3) yes
P3 . C47 C51 . 124.4(4) yes
Fe2 . C47 C51 . 69.5(3) yes
C48 . C47 C51 . 106.9(5) yes
C47 . C48 Fe2 . 69.4(3) yes
C47 . C48 C49 . 107.9(6) yes
Fe2 . C48 C49 . 70.5(4) yes
C47 . C48 H481 . 126.2 no
Fe2 . C48 H481 . 127.6 no
C49 . C48 H481 . 125.8 no
C48 . C49 Fe2 . 69.1(4) yes
C48 . C49 C50 . 108.5(6) yes
Fe2 . C49 C50 . 70.0(4) yes
C48 . C49 H491 . 126.0 no
Fe2 . C49 H491 . 126.2 no
C50 . C49 H491 . 125.5 no
C49 . C50 Fe2 . 70.1(4) yes
C49 . C50 C51 . 108.6(6) yes
Fe2 . C50 C51 . 69.3(3) yes
C49 . C50 H501 . 125.9 no
Fe2 . C50 H501 . 125.3 no
C51 . C50 H501 . 125.5 no
C47 . C51 C50 . 108.1(5) yes
C47 . C51 Fe2 . 69.3(3) yes
C50 . C51 Fe2 . 70.6(3) yes
C47 . C51 H511 . 126.0 no
C50 . C51 H511 . 125.9 no
Fe2 . C51 H511 . 124.9 no
Cl1 . C52 Cl2 . 122.8(11) yes
Cl1 . C52 H521 . 104.3 no
Cl2 . C52 H521 . 103.7 no
Cl1 . C52 H522 . 107.5 no
Cl2 . C52 H522 . 106.0 no
H521 . C52 H522 . 112.6 no
F1 . B1 F2 . 110.9(7) yes
F1 . B1 F3 . 111.4(7) yes
F2 . B1 F3 . 109.0(7) yes
F1 . B1 F4 . 109.2(6) yes
F2 . B1 F4 . 106.4(6) yes
F3 . B1 F4 . 109.8(6) yes

loop_
_geom_bond_atom_site_label_1
_geom_bond_atom_site_label_2
_geom_bond_site_symmetry_2
_geom_bond_distance
_geom_bond_publ_flag
Cu1 P1 . 2.2645(15) yes
Cu1 P2 . 2.2730(14) yes
Cu1 P3 . 2.2476(13) yes
Fe1 C13 . 2.039(5) yes
Fe1 C14 . 2.041(5) yes
Fe1 C15 . 2.043(5) yes
Fe1 C16 . 2.050(5) yes
Fe1 C17 . 2.039(5) yes
Fe1 C18 . 2.040(5) yes
Fe1 C19 . 2.029(5) yes
Fe1 C20 . 2.045(5) yes
Fe1 C21 . 2.046(5) yes
Fe1 C22 . 2.052(5) yes
Fe2 C49 4_556 2.056(6) yes
Fe2 C50 4_556 2.055(6) yes
Fe2 C48 4_556 2.037(6) yes
Fe2 C51 4_556 2.037(6) yes
Fe2 C47 4_556 2.035(5) yes
Fe2 C47 . 2.035(5) yes
Fe2 C48 . 2.037(6) yes
Fe2 C49 . 2.056(6) yes
Fe2 C50 . 2.055(6) yes
Fe2 C51 . 2.037(6) yes
P1 C1 . 1.819(5) yes
P1 C7 . 1.813(5) yes
P1 C13 . 1.803(5) yes
P2 C18 . 1.808(5) yes
P2 C23 . 1.820(5) yes
P2 C29 . 1.818(5) yes
P3 C35 . 1.815(6) yes
P3 C41 . 1.830(5) yes
P3 C47 . 1.790(5) yes
C1 C2 . 1.379(8) yes
C1 C6 . 1.392(7) yes
C2 C3 . 1.379(8) yes
C2 H21 . 0.939 no
C3 C4 . 1.374(9) yes
C3 H31 . 0.935 no
C4 C5 . 1.369(9) yes
C4 H41 . 0.934 no
C5 C6 . 1.377(8) yes
C5 H51 . 0.933 no
C6 H61 . 0.932 no
C7 C8 . 1.394(7) yes
C7 C12 . 1.383(7) yes
C8 C9 . 1.380(8) yes
C8 H81 . 0.934 no
C9 C10 . 1.358(9) yes
C9 H91 . 0.930 no
C10 C11 . 1.379(9) yes
C10 H101 . 0.919 no
C11 C12 . 1.377(8) yes
C11 H111 . 0.939 no
C12 H121 . 0.932 no
C13 C14 . 1.424(7) yes
C13 C17 . 1.434(7) yes
C14 C15 . 1.413(8) yes
C14 H141 . 0.986 no
C15 C16 . 1.404(8) yes
C15 H151 . 0.975 no
C16 C17 . 1.408(7) yes
C16 H161 . 0.977 no
C17 H171 . 0.979 no
C18 C19 . 1.429(7) yes
C18 C22 . 1.427(7) yes
C19 C20 . 1.414(7) yes
C19 H191 . 0.979 no
C20 C21 . 1.416(8) yes
C20 H201 . 0.987 no
C21 C22 . 1.415(7) yes
C21 H211 . 0.977 no
C22 H221 . 0.978 no
C23 C24 . 1.366(8) yes
C23 C28 . 1.387(7) yes
C24 C25 . 1.369(9) yes
C24 H241 . 0.924 no
C25 C26 . 1.369(10) yes
C25 H251 . 0.930 no
C26 C27 . 1.353(9) yes
C26 H261 . 0.931 no
C27 C28 . 1.384(8) yes
C27 H271 . 0.935 no
C28 H281 . 0.934 no
C29 C30 . 1.381(7) yes
C29 C34 . 1.401(7) yes
C30 C31 . 1.386(8) yes
C30 H301 . 0.934 no
C31 C32 . 1.365(9) yes
C31 H311 . 0.929 no
C32 C33 . 1.370(8) yes
C32 H321 . 0.937 no
C33 C34 . 1.374(7) yes
C33 H331 . 0.933 no
C34 H341 . 0.933 no
C35 C36 . 1.374(8) yes
C35 C40 . 1.388(8) yes
C36 C37 . 1.394(8) yes
C36 H361 . 0.939 no
C37 C38 . 1.365(10) yes
C37 H371 . 0.931 no
C38 C39 . 1.374(10) yes
C38 H381 . 0.924 no
C39 C40 . 1.381(9) yes
C39 H391 . 0.927 no
C40 H401 . 0.934 no
C41 C42 . 1.381(8) yes
C41 C46 . 1.390(8) yes
C42 C43 . 1.379(8) yes
C42 H421 . 0.941 no
C43 C44 . 1.368(9) yes
C43 H431 . 0.942 no
C44 C45 . 1.380(9) yes
C44 H441 . 0.928 no
C45 C46 . 1.388(8) yes
C45 H451 . 0.938 no
C46 H461 . 0.932 no
C47 C48 . 1.428(7) yes
C47 C51 . 1.434(8) yes
C48 C49 . 1.413(9) yes
C48 H481 . 0.982 no
C49 C50 . 1.401(10) yes
C49 H491 . 0.982 no
C50 C51 . 1.404(8) yes
C50 H501 . 0.977 no
C51 H511 . 0.982 no
C52 Cl1 . 1.580(17) yes
C52 Cl2 . 1.671(18) yes
C52 H521 . 0.966 no
C52 H522 . 0.955 no
B1 F1 . 1.369(9) yes
B1 F2 . 1.378(9) yes
B1 F3 . 1.342(9) yes
B1 F4 . 1.398(8) yes
O1 O1 5_656 1.40(2) yes

loop_
_geom_hbond_atom_site_label_D
_geom_hbond_atom_site_label_H
_geom_hbond_atom_site_label_A
_geom_hbond_site_symmetry_A
_geom_hbond_angle_DHA
_geom_hbond_distance_DH
_geom_hbond_distance_HA
_geom_hbond_distance_DA
_geom_hbond_publ_flag
C24 H241 C34 . 136.00 0.924 2.594 3.317(10) yes
C52 H521 O2 8_454 168.2(5) 0.966 2.125 3.077(10) yes
